data_7047197
loop_
_publ_author_name
'Ishida, Shintaro'
'Tamura, Tomofumi'
'Iwamoto, Takeaki'

_publ_section_title
;
 Dearomative cycloadditions of a silylene with pyrazine and quinoxaline.
;
_journal_issue 33
_journal_name_full 'Dalton transactions (Cambridge, England : 2003)'
_journal_page_first 11317
_journal_page_last 11321
_journal_paper_doi 10.1039/c8dt02802h
_journal_volume 47
_journal_year 2018
_chemical_formula_sum 'C47 H94 N2 Si10'
_chemical_formula_weight 968.14
_space_group_crystal_system triclinic
_space_group_IT_number 2
_space_group_name_Hall '-P 1'
_space_group_name_H-M_alt 'P -1'
_symmetry_space_group_name_Hall '-P 1'
_symmetry_space_group_name_H-M 'P -1'
_atom_sites_solution_hydrogens geom
_audit_creation_method SHELXL-2014
_audit_update_record
;
2018-04-16 deposited with the CCDC.
2018-07-24 downloaded from the CCDC.
;
_cell_angle_alpha 77.1630(10)
_cell_angle_beta 84.5050(10)
_cell_angle_gamma 72.1030(10)
_cell_formula_units_Z 2
_cell_length_a 11.4668(3)
_cell_length_b 13.4537(4)
_cell_length_c 20.1191(6)
_cell_measurement_reflns_used 9583
_cell_measurement_temperature 100(2)
_cell_measurement_theta_max 33.87
_cell_measurement_theta_min 2.16
_cell_volume 2878.51(14)
_computing_cell_refinement 'Bruker SAINT'
_computing_data_collection 'Bruker APEX2'
_computing_data_reduction 'Bruker SAINT'
_computing_molecular_graphics 'Bruker SHELXTL'
_computing_publication_material 'Bruker SHELXTL'
_computing_structure_refinement 'SHELXL-2014 (Sheldrick 2014)'
_computing_structure_solution 'SHELXS-97 (Sheldrick 2008)'
_diffrn_ambient_temperature 100(2)
_diffrn_detector_area_resol_mean 8.333
_diffrn_measured_fraction_theta_full 0.999
_diffrn_measured_fraction_theta_max 0.999
_diffrn_measurement_device_type 'Bruker APEXII CCD area detector'
_diffrn_measurement_method 'phi and omega scans'
_diffrn_radiation_monochromator 'Bruker Helios multilayer confocal mirror'
_diffrn_radiation_source 'Bruker TXS fine-focus rotating anode'
_diffrn_radiation_type MoK\a
_diffrn_radiation_wavelength 0.71073
_diffrn_reflns_av_R_equivalents 0.0214
_diffrn_reflns_av_unetI/netI 0.0206
_diffrn_reflns_Laue_measured_fraction_full 0.999
_diffrn_reflns_Laue_measured_fraction_max 0.999
_diffrn_reflns_limit_h_max 13
_diffrn_reflns_limit_h_min -13
_diffrn_reflns_limit_k_max 16
_diffrn_reflns_limit_k_min -16
_diffrn_reflns_limit_l_max 24
_diffrn_reflns_limit_l_min -24
_diffrn_reflns_number 36402
_diffrn_reflns_point_group_measured_fraction_full 0.999
_diffrn_reflns_point_group_measured_fraction_max 0.999
_diffrn_reflns_theta_full 25.242
_diffrn_reflns_theta_max 25.500
_diffrn_reflns_theta_min 1.038
_exptl_absorpt_coefficient_mu 0.260
_exptl_absorpt_correction_T_max 0.7468
_exptl_absorpt_correction_T_min 0.6978
_exptl_absorpt_correction_type empirical
_exptl_absorpt_process_details 'SADABS Sheldrick 1996'
_exptl_crystal_colour colorless
_exptl_crystal_density_diffrn 1.117
_exptl_crystal_description block
_exptl_crystal_F_000 1060
_exptl_crystal_size_max 0.200
_exptl_crystal_size_mid 0.200
_exptl_crystal_size_min 0.100
_refine_diff_density_max 0.433
_refine_diff_density_min -0.226
_refine_diff_density_rms 0.046
_refine_ls_extinction_method none
_refine_ls_goodness_of_fit_ref 1.045
_refine_ls_hydrogen_treatment constr
_refine_ls_matrix_type full
_refine_ls_number_parameters 557
_refine_ls_number_reflns 10714
_refine_ls_number_restraints 0
_refine_ls_restrained_S_all 1.045
_refine_ls_R_factor_all 0.0350
_refine_ls_R_factor_gt 0.0301
_refine_ls_shift/su_max 0.001
_refine_ls_shift/su_mean 0.000
_refine_ls_structure_factor_coef Fsqd
_refine_ls_weighting_details 'w=1/[\s^2^(Fo^2^)+(0.0336P)^2^+1.8231P] where P=(Fo^2^+2Fc^2^)/3'
_refine_ls_weighting_scheme calc
_refine_ls_wR_factor_gt 0.0736
_refine_ls_wR_factor_ref 0.0765
_reflns_Friedel_coverage 0.000
_reflns_number_gt 9596
_reflns_number_total 10714
_reflns_threshold_expression 'I > 2\s(I)'
_cod_data_source_file c8dt02802h2.cif
_cod_data_source_block yy22a_a
_cod_depositor_comments 'Adding full bibliography for 7047196--7047197.cif.'
_cod_original_cell_volume 2878.52(14)
_cod_database_code 7047197
_shelx_space_group_comment
;
The symmetry employed for this shelxl refinement is uniquely defined
by the following loop, which should always be used as a source of
symmetry information in preference to the above space-group names.
They are only intended as comments.
;
_shelx_estimated_absorpt_t_min 0.950
_shelx_estimated_absorpt_t_max 0.974
_shelxl_version_number 2014-3

loop_
_space_group_symop_operation_xyz
'x, y, z'
'-x, -y, -z'

loop_
_atom_site_label
_atom_site_type_symbol
_atom_site_fract_x
_atom_site_fract_y
_atom_site_fract_z
_atom_site_U_iso_or_equiv
_atom_site_adp_type
_atom_site_occupancy
_atom_site_site_symmetry_order
_atom_site_calc_flag
_atom_site_refinement_flags_posn
_atom_site_refinement_flags_adp
N1 N 0.38775(12) 0.84884(9) 0.71175(6) 0.0126(3) Uani 1 1 d . .
C1 C 0.38108(14) 0.76008(11) 0.77222(7) 0.0115(3) Uani 1 1 d . .
H1 H 0.2967 0.7556 0.7869 0.014 Uiso 1 1 calc R U
C2 C 0.47461(14) 0.65605(11) 0.76467(7) 0.0112(3) Uani 1 1 d . .
H2 H 0.5553 0.6415 0.7857 0.013 Uiso 1 1 calc R U
N2 N 0.48225(12) 0.63832(10) 0.69214(6) 0.0129(3) Uani 1 1 d . .
Si1 Si 0.41495(4) 0.88215(3) 0.78475(2) 0.00956(9) Uani 1 1 d . .
Si2 Si 0.44191(4) 0.53671(3) 0.74743(2) 0.01044(9) Uani 1 1 d . .
C3 C 0.46240(14) 0.72342(12) 0.63612(7) 0.0127(3) Uani 1 1 d . .
C4 C 0.49291(15) 0.70612(13) 0.56981(8) 0.0175(3) Uani 1 1 d . .
H3 H 0.5281 0.6353 0.5628 0.021 Uiso 1 1 calc R U
C5 C 0.47275(16) 0.79060(14) 0.51401(8) 0.0213(4) Uani 1 1 d . .
H4 H 0.4930 0.7774 0.4692 0.026 Uiso 1 1 calc R U
C6 C 0.42314(16) 0.89414(13) 0.52370(8) 0.0196(3) Uani 1 1 d . .
H5 H 0.4090 0.9522 0.4856 0.024 Uiso 1 1 calc R U
C7 C 0.39414(15) 0.91287(12) 0.58914(8) 0.0170(3) Uani 1 1 d . .
H6 H 0.3591 0.9841 0.5954 0.020 Uiso 1 1 calc R U
C8 C 0.41547(14) 0.82911(12) 0.64602(7) 0.0121(3) Uani 1 1 d . .
C9 C 0.56351(13) 0.89785(11) 0.80788(7) 0.0113(3) Uani 1 1 d . .
C10 C 0.51730(13) 1.01975(11) 0.81223(8) 0.0130(3) Uani 1 1 d . .
H7 H 0.5727 1.0343 0.8413 0.016 Uiso 1 1 calc R U
H8 H 0.5206 1.0639 0.7660 0.016 Uiso 1 1 calc R U
C11 C 0.38501(14) 1.05162(12) 0.84198(8) 0.0134(3) Uani 1 1 d . .
H9 H 0.3505 1.1302 0.8309 0.016 Uiso 1 1 calc R U
H10 H 0.3864 1.0286 0.8923 0.016 Uiso 1 1 calc R U
C12 C 0.30003(13) 0.99969(11) 0.81277(8) 0.0118(3) Uani 1 1 d . .
Si3 Si 0.62894(4) 0.81145(3) 0.89319(2) 0.01312(9) Uani 1 1 d . .
C13 C 0.79846(16) 0.78374(15) 0.89938(9) 0.0268(4) Uani 1 1 d . .
H11 H 0.8253 0.7377 0.9436 0.040 Uiso 1 1 calc R U
H12 H 0.8176 0.8511 0.8951 0.040 Uiso 1 1 calc R U
H13 H 0.8412 0.7480 0.8627 0.040 Uiso 1 1 calc R U
C14 C 0.60333(16) 0.67721(13) 0.91114(8) 0.0208(3) Uani 1 1 d . .
H14 H 0.6266 0.6407 0.9579 0.031 Uiso 1 1 calc R U
H15 H 0.6534 0.6349 0.8791 0.031 Uiso 1 1 calc R U
H16 H 0.5165 0.6857 0.9058 0.031 Uiso 1 1 calc R U
C15 C 0.56830(16) 0.87901(14) 0.96668(8) 0.0223(4) Uani 1 1 d . .
H17 H 0.4799 0.8892 0.9726 0.033 Uiso 1 1 calc R U
H18 H 0.5839 0.9485 0.9576 0.033 Uiso 1 1 calc R U
H19 H 0.6094 0.8347 1.0083 0.033 Uiso 1 1 calc R U
Si4 Si 0.68631(4) 0.88425(3) 0.73646(2) 0.01248(9) Uani 1 1 d . .
C16 C 0.62808(15) 0.97384(13) 0.65397(8) 0.0187(3) Uani 1 1 d . .
H20 H 0.6928 0.9629 0.6184 0.028 Uiso 1 1 calc R U
H21 H 0.6040 1.0483 0.6590 0.028 Uiso 1 1 calc R U
H22 H 0.5569 0.9573 0.6411 0.028 Uiso 1 1 calc R U
C17 C 0.81679(15) 0.93143(13) 0.75320(9) 0.0205(3) Uani 1 1 d . .
H23 H 0.8524 0.9602 0.7097 0.031 Uiso 1 1 calc R U
H24 H 0.8796 0.8714 0.7786 0.031 Uiso 1 1 calc R U
H25 H 0.7864 0.9872 0.7801 0.031 Uiso 1 1 calc R U
C18 C 0.74631(15) 0.74486(13) 0.72178(8) 0.0189(3) Uani 1 1 d . .
H26 H 0.6827 0.7274 0.7014 0.028 Uiso 1 1 calc R U
H27 H 0.7692 0.6952 0.7654 0.028 Uiso 1 1 calc R U
H28 H 0.8185 0.7389 0.6909 0.028 Uiso 1 1 calc R U
Si5 Si 0.21061(4) 1.09833(3) 0.73800(2) 0.01461(9) Uani 1 1 d . .
C19 C 0.31605(15) 1.15901(13) 0.67713(8) 0.0192(3) Uani 1 1 d . .
H29 H 0.3778 1.1030 0.6583 0.029 Uiso 1 1 calc R U
H30 H 0.3569 1.1942 0.7013 0.029 Uiso 1 1 calc R U
H31 H 0.2687 1.2116 0.6400 0.029 Uiso 1 1 calc R U
C20 C 0.12437(16) 1.04214(13) 0.68903(9) 0.0221(4) Uani 1 1 d . .
H32 H 0.1049 1.0891 0.6442 0.033 Uiso 1 1 calc R U
H33 H 0.0482 1.0368 0.7141 0.033 Uiso 1 1 calc R U
H34 H 0.1748 0.9711 0.6831 0.033 Uiso 1 1 calc R U
C21 C 0.09454(15) 1.21267(13) 0.76913(10) 0.0237(4) Uani 1 1 d . .
H35 H 0.0583 1.2681 0.7300 0.036 Uiso 1 1 calc R U
H36 H 0.1349 1.2424 0.7973 0.036 Uiso 1 1 calc R U
H37 H 0.0300 1.1871 0.7963 0.036 Uiso 1 1 calc R U
Si6 Si 0.19193(4) 0.95988(4) 0.88430(2) 0.01644(10) Uani 1 1 d . .
C22 C 0.26665(17) 0.83148(14) 0.94318(9) 0.0242(4) Uani 1 1 d . .
H38 H 0.2061 0.8123 0.9773 0.036 Uiso 1 1 calc R U
H39 H 0.3337 0.8398 0.9661 0.036 Uiso 1 1 calc R U
H40 H 0.2993 0.7750 0.9170 0.036 Uiso 1 1 calc R U
C23 C 0.05472(16) 0.93933(15) 0.85289(10) 0.0283(4) Uani 1 1 d . .
H41 H 0.0811 0.8916 0.8204 0.042 Uiso 1 1 calc R U
H42 H 0.0009 1.0082 0.8303 0.042 Uiso 1 1 calc R U
H43 H 0.0101 0.9074 0.8915 0.042 Uiso 1 1 calc R U
C24 C 0.13771(18) 1.06371(15) 0.93846(10) 0.0306(4) Uani 1 1 d . .
H44 H 0.0935 1.1320 0.9103 0.046 Uiso 1 1 calc R U
H45 H 0.2085 1.0718 0.9581 0.046 Uiso 1 1 calc R U
H46 H 0.0829 1.0415 0.9753 0.046 Uiso 1 1 calc R U
C25 C 0.55331(14) 0.39900(11) 0.75802(8) 0.0126(3) Uani 1 1 d . .
C26 C 0.46457(14) 0.32709(12) 0.77085(8) 0.0147(3) Uani 1 1 d . .
H47 H 0.5018 0.2636 0.7504 0.018 Uiso 1 1 calc R U
H48 H 0.4538 0.3021 0.8205 0.018 Uiso 1 1 calc R U
C27 C 0.33832(14) 0.38867(12) 0.73986(8) 0.0151(3) Uani 1 1 d . .
H49 H 0.2784 0.3497 0.7595 0.018 Uiso 1 1 calc R U
H50 H 0.3445 0.3921 0.6900 0.018 Uiso 1 1 calc R U
C28 C 0.29061(13) 0.50552(11) 0.75388(8) 0.0123(3) Uani 1 1 d . .
Si7 Si 0.65117(4) 0.36168(3) 0.83606(2) 0.01581(10) Uani 1 1 d . .
C29 C 0.78652(16) 0.41426(15) 0.82070(10) 0.0271(4) Uani 1 1 d . .
H51 H 0.7597 0.4905 0.7999 0.041 Uiso 1 1 calc R U
H52 H 0.8460 0.3758 0.7900 0.041 Uiso 1 1 calc R U
H53 H 0.8249 0.4042 0.8642 0.041 Uiso 1 1 calc R U
C30 C 0.70592(18) 0.21254(13) 0.86532(9) 0.0289(4) Uani 1 1 d . .
H54 H 0.7408 0.1795 0.8263 0.043 Uiso 1 1 calc R U
H55 H 0.6367 0.1867 0.8855 0.043 Uiso 1 1 calc R U
H56 H 0.7688 0.1937 0.8994 0.043 Uiso 1 1 calc R U
C31 C 0.56302(16) 0.41340(14) 0.91067(8) 0.0219(4) Uani 1 1 d . .
H57 H 0.6155 0.3886 0.9503 0.033 Uiso 1 1 calc R U
H58 H 0.4912 0.3872 0.9211 0.033 Uiso 1 1 calc R U
H59 H 0.5362 0.4916 0.8997 0.033 Uiso 1 1 calc R U
Si8 Si 0.65376(4) 0.37583(3) 0.67822(2) 0.01639(10) Uani 1 1 d . .
C32 C 0.74777(16) 0.47010(14) 0.64994(9) 0.0247(4) Uani 1 1 d . .
H60 H 0.7657 0.4771 0.6008 0.037 Uiso 1 1 calc R U
H61 H 0.8248 0.4425 0.6744 0.037 Uiso 1 1 calc R U
H62 H 0.7021 0.5401 0.6598 0.037 Uiso 1 1 calc R U
C33 C 0.76106(17) 0.23604(14) 0.69308(10) 0.0285(4) Uani 1 1 d . .
H63 H 0.7145 0.1854 0.7115 0.043 Uiso 1 1 calc R U
H64 H 0.8228 0.2292 0.7256 0.043 Uiso 1 1 calc R U
H65 H 0.8018 0.2208 0.6498 0.043 Uiso 1 1 calc R U
C34 C 0.56024(17) 0.38379(14) 0.60511(9) 0.0254(4) Uani 1 1 d . .
H66 H 0.5032 0.4558 0.5933 0.038 Uiso 1 1 calc R U
H67 H 0.5139 0.3318 0.6180 0.038 Uiso 1 1 calc R U
H68 H 0.6146 0.3680 0.5657 0.038 Uiso 1 1 calc R U
Si9 Si 0.18250(4) 0.58912(3) 0.68178(2) 0.01544(10) Uani 1 1 d . .
C35 C 0.26047(16) 0.58606(14) 0.59605(8) 0.0233(4) Uani 1 1 d . .
H69 H 0.2041 0.6334 0.5608 0.035 Uiso 1 1 calc R U
H70 H 0.2848 0.5131 0.5881 0.035 Uiso 1 1 calc R U
H71 H 0.3334 0.6101 0.5942 0.035 Uiso 1 1 calc R U
C36 C 0.05530(16) 0.53126(14) 0.67563(10) 0.0256(4) Uani 1 1 d . .
H72 H -0.0036 0.5435 0.7138 0.038 Uiso 1 1 calc R U
H73 H 0.0894 0.4544 0.6774 0.038 Uiso 1 1 calc R U
H74 H 0.0137 0.5657 0.6325 0.038 Uiso 1 1 calc R U
C37 C 0.12023(16) 0.73186(13) 0.68974(9) 0.0230(4) Uani 1 1 d . .
H75 H 0.1853 0.7666 0.6783 0.034 Uiso 1 1 calc R U
H76 H 0.0901 0.7354 0.7367 0.034 Uiso 1 1 calc R U
H77 H 0.0527 0.7684 0.6584 0.034 Uiso 1 1 calc R U
Si10 Si 0.20757(4) 0.50440(3) 0.84127(2) 0.01584(10) Uani 1 1 d . .
C38 C 0.23416(18) 0.59982(14) 0.88825(9) 0.0261(4) Uani 1 1 d . .
H78 H 0.1888 0.6728 0.8670 0.039 Uiso 1 1 calc R U
H79 H 0.3219 0.5930 0.8867 0.039 Uiso 1 1 calc R U
H80 H 0.2058 0.5839 0.9358 0.039 Uiso 1 1 calc R U
C39 C 0.24929(17) 0.36813(14) 0.89841(9) 0.0244(4) Uani 1 1 d . .
H81 H 0.3357 0.3471 0.9101 0.037 Uiso 1 1 calc R U
H82 H 0.2361 0.3164 0.8747 0.037 Uiso 1 1 calc R U
H83 H 0.1978 0.3698 0.9402 0.037 Uiso 1 1 calc R U
C40 C 0.03685(16) 0.53774(16) 0.83825(10) 0.0319(4) Uani 1 1 d . .
H84 H 0.0007 0.5411 0.8842 0.048 Uiso 1 1 calc R U
H85 H 0.0159 0.4826 0.8213 0.048 Uiso 1 1 calc R U
H86 H 0.0046 0.6070 0.8077 0.048 Uiso 1 1 calc R U
C41 C 0.99662(17) 0.80037(14) 0.48935(9) 0.0260(4) Uani 1 1 d . .
C42 C 1.02074(18) 0.70724(15) 0.46457(9) 0.0290(4) Uani 1 1 d . .
H87 H 1.0989 0.6793 0.4442 0.035 Uiso 1 1 calc R U
C43 C 0.93343(19) 0.65461(15) 0.46897(10) 0.0326(4) Uani 1 1 d . .
H88 H 0.9518 0.5911 0.4517 0.039 Uiso 1 1 calc R U
C44 C 0.81894(19) 0.69416(16) 0.49851(10) 0.0335(4) Uani 1 1 d . .
H89 H 0.7587 0.6580 0.5017 0.040 Uiso 1 1 calc R U
C45 C 0.79350(19) 0.78666(17) 0.52323(10) 0.0350(5) Uani 1 1 d . .
H90 H 0.7153 0.8145 0.5435 0.042 Uiso 1 1 calc R U
C46 C 0.88126(18) 0.83879(16) 0.51863(10) 0.0324(4) Uani 1 1 d . .
H91 H 0.8624 0.9024 0.5359 0.039 Uiso 1 1 calc R U
C47 C 1.09097(19) 0.85879(16) 0.48344(11) 0.0362(5) Uani 1 1 d . .
H92 H 1.0781 0.9144 0.4418 0.054 Uiso 1 1 calc R U
H93 H 1.1731 0.8085 0.4814 0.054 Uiso 1 1 calc R U
H94 H 1.0832 0.8915 0.5232 0.054 Uiso 1 1 calc R U

loop_
_atom_site_aniso_label
_atom_site_aniso_U_11
_atom_site_aniso_U_22
_atom_site_aniso_U_33
_atom_site_aniso_U_23
_atom_site_aniso_U_13
_atom_site_aniso_U_12
N1 0.0187(7) 0.0080(6) 0.0113(6) -0.0008(5) -0.0024(5) -0.0046(5)
C1 0.0150(7) 0.0098(7) 0.0105(7) -0.0016(6) -0.0009(6) -0.0050(6)
C2 0.0145(7) 0.0102(7) 0.0099(7) -0.0023(6) -0.0010(6) -0.0049(6)
N2 0.0187(7) 0.0102(6) 0.0111(6) -0.0041(5) 0.0011(5) -0.0052(5)
Si1 0.0119(2) 0.00748(19) 0.00999(19) -0.00237(15) -0.00168(15) -0.00300(15)
Si2 0.0127(2) 0.00780(19) 0.0117(2) -0.00262(15) -0.00044(15) -0.00377(15)
C3 0.0148(7) 0.0128(7) 0.0123(7) -0.0013(6) -0.0020(6) -0.0074(6)
C4 0.0249(9) 0.0161(8) 0.0149(8) -0.0056(6) 0.0020(6) -0.0100(7)
C5 0.0323(10) 0.0263(9) 0.0109(8) -0.0056(7) 0.0006(7) -0.0157(8)
C6 0.0299(9) 0.0194(8) 0.0119(8) 0.0023(6) -0.0047(7) -0.0134(7)
C7 0.0243(8) 0.0118(7) 0.0165(8) -0.0015(6) -0.0058(6) -0.0073(6)
C8 0.0135(7) 0.0132(7) 0.0114(7) -0.0026(6) -0.0026(6) -0.0060(6)
C9 0.0119(7) 0.0095(7) 0.0125(7) -0.0028(6) -0.0015(6) -0.0028(6)
C10 0.0136(7) 0.0103(7) 0.0169(8) -0.0044(6) -0.0019(6) -0.0044(6)
C11 0.0143(7) 0.0109(7) 0.0174(8) -0.0062(6) -0.0020(6) -0.0041(6)
C12 0.0119(7) 0.0098(7) 0.0156(7) -0.0055(6) -0.0015(6) -0.0033(6)
Si3 0.0145(2) 0.0127(2) 0.0119(2) -0.00245(16) -0.00322(16) -0.00299(16)
C13 0.0195(9) 0.0338(10) 0.0228(9) 0.0028(8) -0.0072(7) -0.0058(8)
C14 0.0300(9) 0.0153(8) 0.0169(8) -0.0008(6) -0.0057(7) -0.0065(7)
C15 0.0296(9) 0.0216(9) 0.0157(8) -0.0060(7) -0.0051(7) -0.0045(7)
Si4 0.0113(2) 0.0127(2) 0.0132(2) -0.00209(16) -0.00046(16) -0.00346(16)
C16 0.0171(8) 0.0216(8) 0.0165(8) -0.0009(7) -0.0003(6) -0.0066(7)
C17 0.0171(8) 0.0210(8) 0.0239(9) -0.0013(7) -0.0018(7) -0.0081(7)
C18 0.0172(8) 0.0185(8) 0.0211(8) -0.0069(7) 0.0038(6) -0.0048(6)
Si5 0.0125(2) 0.0105(2) 0.0202(2) -0.00297(17) -0.00462(17) -0.00137(16)
C19 0.0213(8) 0.0142(8) 0.0204(8) -0.0007(6) -0.0050(7) -0.0034(6)
C20 0.0201(8) 0.0205(8) 0.0258(9) -0.0035(7) -0.0094(7) -0.0044(7)
C21 0.0170(8) 0.0147(8) 0.0372(10) -0.0066(7) -0.0024(7) -0.0002(7)
Si6 0.0153(2) 0.0191(2) 0.0185(2) -0.00793(18) 0.00277(17) -0.00831(18)
C22 0.0284(9) 0.0293(9) 0.0177(8) -0.0029(7) 0.0015(7) -0.0146(8)
C23 0.0221(9) 0.0347(10) 0.0328(10) -0.0046(8) -0.0011(8) -0.0167(8)
C24 0.0306(10) 0.0333(10) 0.0331(10) -0.0187(9) 0.0132(8) -0.0124(8)
C25 0.0139(7) 0.0091(7) 0.0154(7) -0.0026(6) -0.0003(6) -0.0044(6)
C26 0.0156(8) 0.0096(7) 0.0200(8) -0.0026(6) -0.0010(6) -0.0052(6)
C27 0.0153(8) 0.0107(7) 0.0211(8) -0.0045(6) -0.0017(6) -0.0051(6)
C28 0.0115(7) 0.0095(7) 0.0162(7) -0.0030(6) -0.0014(6) -0.0028(6)
Si7 0.0155(2) 0.0131(2) 0.0188(2) -0.00385(17) -0.00398(17) -0.00276(17)
C29 0.0175(9) 0.0334(10) 0.0350(10) -0.0143(8) -0.0022(7) -0.0085(8)
C30 0.0394(11) 0.0161(9) 0.0264(9) -0.0020(7) -0.0123(8) 0.0004(8)
C31 0.0253(9) 0.0230(9) 0.0189(8) -0.0045(7) -0.0022(7) -0.0086(7)
Si8 0.0179(2) 0.0118(2) 0.0187(2) -0.00484(17) 0.00322(17) -0.00328(17)
C32 0.0223(9) 0.0207(9) 0.0296(10) -0.0055(7) 0.0084(7) -0.0066(7)
C33 0.0309(10) 0.0181(9) 0.0291(10) -0.0063(7) 0.0096(8) 0.0015(7)
C34 0.0317(10) 0.0261(9) 0.0206(9) -0.0108(7) 0.0024(7) -0.0083(8)
Si9 0.0143(2) 0.0130(2) 0.0191(2) -0.00316(17) -0.00460(17) -0.00311(17)
C35 0.0240(9) 0.0262(9) 0.0200(8) -0.0032(7) -0.0068(7) -0.0068(7)
C36 0.0202(9) 0.0254(9) 0.0349(10) -0.0074(8) -0.0073(7) -0.0091(7)
C37 0.0223(9) 0.0144(8) 0.0305(10) -0.0035(7) -0.0079(7) -0.0015(7)
Si10 0.0150(2) 0.0149(2) 0.0175(2) -0.00258(17) 0.00156(17) -0.00533(17)
C38 0.0350(10) 0.0245(9) 0.0232(9) -0.0097(7) 0.0095(8) -0.0145(8)
C39 0.0286(9) 0.0221(9) 0.0212(9) -0.0006(7) 0.0027(7) -0.0094(7)
C40 0.0186(9) 0.0408(11) 0.0328(10) -0.0049(9) 0.0046(8) -0.0073(8)
C41 0.0310(10) 0.0248(9) 0.0177(8) -0.0005(7) -0.0015(7) -0.0040(8)
C42 0.0322(10) 0.0263(10) 0.0206(9) -0.0031(7) -0.0014(8) 0.0020(8)
C43 0.0447(12) 0.0240(10) 0.0259(10) -0.0048(8) -0.0092(9) -0.0033(9)
C44 0.0402(12) 0.0367(11) 0.0249(10) 0.0012(8) -0.0070(8) -0.0165(9)
C45 0.0314(11) 0.0427(12) 0.0301(10) -0.0107(9) 0.0049(8) -0.0091(9)
C46 0.0346(11) 0.0306(10) 0.0317(10) -0.0130(8) 0.0052(8) -0.0063(8)
C47 0.0361(11) 0.0336(11) 0.0378(11) -0.0068(9) 0.0045(9) -0.0107(9)

loop_
_atom_type_symbol
_atom_type_description
_atom_type_scat_dispersion_real
_atom_type_scat_dispersion_imag
_atom_type_scat_source
C C 0.0033 0.0016 'International Tables Vol C Tables 4.2.6.8 and 6.1.1.4'
H H 0.0000 0.0000 'International Tables Vol C Tables 4.2.6.8 and 6.1.1.4'
N N 0.0061 0.0033 'International Tables Vol C Tables 4.2.6.8 and 6.1.1.4'
Si Si 0.0817 0.0704 'International Tables Vol C Tables 4.2.6.8 and 6.1.1.4'

loop_
_geom_angle_atom_site_label_1
_geom_angle_atom_site_label_2
_geom_angle_atom_site_label_3
_geom_angle
C8 N1 C1 121.34(12)
C8 N1 Si1 154.83(11)
C1 N1 Si1 70.64(7)
C2 C1 N1 111.31(12)
C2 C1 Si1 126.01(11)
N1 C1 Si1 59.45(7)
C2 C1 H1 115.4
N1 C1 H1 115.4
Si1 C1 H1 115.4
C1 C2 N2 111.61(12)
C1 C2 Si2 126.21(11)
N2 C2 Si2 59.75(7)
C1 C2 H2 115.3
N2 C2 H2 115.3
Si2 C2 H2 115.3
C3 N2 C2 121.53(12)
C3 N2 Si2 152.96(11)
C2 N2 Si2 70.20(7)
N1 Si1 C1 49.91(6)
N1 Si1 C12 117.84(6)
C1 Si1 C12 125.34(7)
N1 Si1 C9 126.71(7)
C1 Si1 C9 129.45(7)
C12 Si1 C9 101.08(6)
N2 Si2 C2 50.05(6)
N2 Si2 C25 117.97(7)
C2 Si2 C25 125.21(7)
N2 Si2 C28 127.53(7)
C2 Si2 C28 129.00(7)
C25 Si2 C28 101.04(7)
N2 C3 C4 121.06(13)
N2 C3 C8 120.07(13)
C4 C3 C8 118.82(14)
C5 C4 C3 121.15(15)
C5 C4 H3 119.4
C3 C4 H3 119.4
C6 C5 C4 119.88(15)
C6 C5 H4 120.1
C4 C5 H4 120.1
C5 C6 C7 119.74(15)
C5 C6 H5 120.1
C7 C6 H5 120.1
C6 C7 C8 121.27(14)
C6 C7 H6 119.4
C8 C7 H6 119.4
N1 C8 C7 120.87(13)
N1 C8 C3 120.07(13)
C7 C8 C3 119.04(14)
C10 C9 Si1 99.10(9)
C10 C9 Si4 106.83(10)
Si1 C9 Si4 113.29(7)
C10 C9 Si3 110.53(10)
Si1 C9 Si3 115.18(8)
Si4 C9 Si3 110.97(7)
C11 C10 C9 111.85(12)
C11 C10 H7 109.2
C9 C10 H7 109.2
C11 C10 H8 109.2
C9 C10 H8 109.2
H7 C10 H8 107.9
C10 C11 C12 111.78(12)
C10 C11 H9 109.3
C12 C11 H9 109.3
C10 C11 H10 109.3
C12 C11 H10 109.3
H9 C11 H10 107.9
C11 C12 Si1 101.97(9)
C11 C12 Si6 108.33(10)
Si1 C12 Si6 113.11(8)
C11 C12 Si5 110.11(10)
Si1 C12 Si5 111.91(7)
Si6 C12 Si5 110.98(7)
C14 Si3 C15 109.79(8)
C14 Si3 C13 105.12(8)
C15 Si3 C13 101.74(8)
C14 Si3 C9 112.67(7)
C15 Si3 C9 112.48(7)
C13 Si3 C9 114.28(7)
Si3 C13 H11 109.5
Si3 C13 H12 109.5
H11 C13 H12 109.5
Si3 C13 H13 109.5
H11 C13 H13 109.5
H12 C13 H13 109.5
Si3 C14 H14 109.5
Si3 C14 H15 109.5
H14 C14 H15 109.5
Si3 C14 H16 109.5
H14 C14 H16 109.5
H15 C14 H16 109.5
Si3 C15 H17 109.5
Si3 C15 H18 109.5
H17 C15 H18 109.5
Si3 C15 H19 109.5
H17 C15 H19 109.5
H18 C15 H19 109.5
C16 Si4 C18 107.83(8)
C16 Si4 C17 102.72(7)
C18 Si4 C17 109.83(8)
C16 Si4 C9 111.97(7)
C18 Si4 C9 112.42(7)
C17 Si4 C9 111.58(7)
Si4 C16 H20 109.5
Si4 C16 H21 109.5
H20 C16 H21 109.5
Si4 C16 H22 109.5
H20 C16 H22 109.5
H21 C16 H22 109.5
Si4 C17 H23 109.5
Si4 C17 H24 109.5
H23 C17 H24 109.5
Si4 C17 H25 109.5
H23 C17 H25 109.5
H24 C17 H25 109.5
Si4 C18 H26 109.5
Si4 C18 H27 109.5
H26 C18 H27 109.5
Si4 C18 H28 109.5
H26 C18 H28 109.5
H27 C18 H28 109.5
C20 Si5 C19 108.42(8)
C20 Si5 C21 106.47(8)
C19 Si5 C21 105.79(8)
C20 Si5 C12 115.35(7)
C19 Si5 C12 110.18(7)
C21 Si5 C12 110.14(7)
Si5 C19 H29 109.5
Si5 C19 H30 109.5
H29 C19 H30 109.5
Si5 C19 H31 109.5
H29 C19 H31 109.5
H30 C19 H31 109.5
Si5 C20 H32 109.5
Si5 C20 H33 109.5
H32 C20 H33 109.5
Si5 C20 H34 109.5
H32 C20 H34 109.5
H33 C20 H34 109.5
Si5 C21 H35 109.5
Si5 C21 H36 109.5
H35 C21 H36 109.5
Si5 C21 H37 109.5
H35 C21 H37 109.5
H36 C21 H37 109.5
C23 Si6 C22 105.23(8)
C23 Si6 C24 108.40(9)
C22 Si6 C24 106.33(9)
C23 Si6 C12 113.18(8)
C22 Si6 C12 112.64(7)
C24 Si6 C12 110.67(8)
Si6 C22 H38 109.5
Si6 C22 H39 109.5
H38 C22 H39 109.5
Si6 C22 H40 109.5
H38 C22 H40 109.5
H39 C22 H40 109.5
Si6 C23 H41 109.5
Si6 C23 H42 109.5
H41 C23 H42 109.5
Si6 C23 H43 109.5
H41 C23 H43 109.5
H42 C23 H43 109.5
Si6 C24 H44 109.5
Si6 C24 H45 109.5
H44 C24 H45 109.5
Si6 C24 H46 109.5
H44 C24 H46 109.5
H45 C24 H46 109.5
C26 C25 Si2 101.81(10)
C26 C25 Si7 107.86(10)
Si2 C25 Si7 113.18(8)
C26 C25 Si8 109.77(10)
Si2 C25 Si8 112.99(8)
Si7 C25 Si8 110.73(8)
C27 C26 C25 111.45(12)
C27 C26 H47 109.3
C25 C26 H47 109.3
C27 C26 H48 109.3
C25 C26 H48 109.3
H47 C26 H48 108.0
C26 C27 C28 111.90(12)
C26 C27 H49 109.2
C28 C27 H49 109.2
C26 C27 H50 109.2
C28 C27 H50 109.2
H49 C27 H50 107.9
C27 C28 Si2 99.17(9)
C27 C28 Si9 106.45(10)
Si2 C28 Si9 113.47(8)
C27 C28 Si10 109.94(10)
Si2 C28 Si10 115.27(8)
Si9 C28 Si10 111.45(7)
C29 Si7 C31 106.40(8)
C29 Si7 C30 109.07(9)
C31 Si7 C30 105.40(8)
C29 Si7 C25 112.98(8)
C31 Si7 C25 112.36(7)
C30 Si7 C25 110.27(7)
Si7 C29 H51 109.5
Si7 C29 H52 109.5
H51 C29 H52 109.5
Si7 C29 H53 109.5
H51 C29 H53 109.5
H52 C29 H53 109.5
Si7 C30 H54 109.5
Si7 C30 H55 109.5
H54 C30 H55 109.5
Si7 C30 H56 109.5
H54 C30 H56 109.5
H55 C30 H56 109.5
Si7 C31 H57 109.5
Si7 C31 H58 109.5
H57 C31 H58 109.5
Si7 C31 H59 109.5
H57 C31 H59 109.5
H58 C31 H59 109.5
C34 Si8 C32 108.14(8)
C34 Si8 C33 104.55(9)
C32 Si8 C33 107.99(8)
C34 Si8 C25 111.37(7)
C32 Si8 C25 114.20(7)
C33 Si8 C25 110.08(7)
Si8 C32 H60 109.5
Si8 C32 H61 109.5
H60 C32 H61 109.5
Si8 C32 H62 109.5
H60 C32 H62 109.5
H61 C32 H62 109.5
Si8 C33 H63 109.5
Si8 C33 H64 109.5
H63 C33 H64 109.5
Si8 C33 H65 109.5
H63 C33 H65 109.5
H64 C33 H65 109.5
Si8 C34 H66 109.5
Si8 C34 H67 109.5
H66 C34 H67 109.5
Si8 C34 H68 109.5
H66 C34 H68 109.5
H67 C34 H68 109.5
C35 Si9 C37 107.72(8)
C35 Si9 C36 101.91(8)
C37 Si9 C36 111.00(8)
C35 Si9 C28 111.91(7)
C37 Si9 C28 111.90(7)
C36 Si9 C28 111.91(7)
Si9 C35 H69 109.5
Si9 C35 H70 109.5
H69 C35 H70 109.5
Si9 C35 H71 109.5
H69 C35 H71 109.5
H70 C35 H71 109.5
Si9 C36 H72 109.5
Si9 C36 H73 109.5
H72 C36 H73 109.5
Si9 C36 H74 109.5
H72 C36 H74 109.5
H73 C36 H74 109.5
Si9 C37 H75 109.5
Si9 C37 H76 109.5
H75 C37 H76 109.5
Si9 C37 H77 109.5
H75 C37 H77 109.5
H76 C37 H77 109.5
C38 Si10 C40 105.13(9)
C38 Si10 C39 108.01(8)
C40 Si10 C39 102.10(9)
C38 Si10 C28 113.76(7)
C40 Si10 C28 114.34(8)
C39 Si10 C28 112.55(7)
Si10 C38 H78 109.5
Si10 C38 H79 109.5
H78 C38 H79 109.5
Si10 C38 H80 109.5
H78 C38 H80 109.5
H79 C38 H80 109.5
Si10 C39 H81 109.5
Si10 C39 H82 109.5
H81 C39 H82 109.5
Si10 C39 H83 109.5
H81 C39 H83 109.5
H82 C39 H83 109.5
Si10 C40 H84 109.5
Si10 C40 H85 109.5
H84 C40 H85 109.5
Si10 C40 H86 109.5
H84 C40 H86 109.5
H85 C40 H86 109.5
C46 C41 C42 117.65(18)
C46 C41 C47 121.07(17)
C42 C41 C47 121.27(17)
C43 C42 C41 121.27(18)
C43 C42 H87 119.4
C41 C42 H87 119.4
C42 C43 C44 120.17(18)
C42 C43 H88 119.9
C44 C43 H88 119.9
C45 C44 C43 119.25(19)
C45 C44 H89 120.4
C43 C44 H89 120.4
C46 C45 C44 120.22(19)
C46 C45 H90 119.9
C44 C45 H90 119.9
C45 C46 C41 121.44(18)
C45 C46 H91 119.3
C41 C46 H91 119.3
C41 C47 H92 109.5
C41 C47 H93 109.5
H92 C47 H93 109.5
C41 C47 H94 109.5
H92 C47 H94 109.5
H93 C47 H94 109.5

loop_
_geom_bond_atom_site_label_1
_geom_bond_atom_site_label_2
_geom_bond_distance
N1 C8 1.3942(19)
N1 C1 1.5182(18)
N1 Si1 1.7092(13)
C1 C2 1.508(2)
C1 Si1 1.8724(15)
C1 H1 1.0000
C2 N2 1.5203(18)
C2 Si2 1.8659(15)
C2 H2 1.0000
N2 C3 1.3958(19)
N2 Si2 1.7130(13)
Si1 C12 1.8783(15)
Si1 C9 1.8920(15)
Si2 C25 1.8792(15)
Si2 C28 1.8930(15)
C3 C4 1.398(2)
C3 C8 1.409(2)
C4 C5 1.388(2)
C4 H3 0.9500
C5 C6 1.384(2)
C5 H4 0.9500
C6 C7 1.385(2)
C6 H5 0.9500
C7 C8 1.397(2)
C7 H6 0.9500
C9 C10 1.5808(19)
C9 Si4 1.9109(15)
C9 Si3 1.9194(15)
C10 C11 1.544(2)
C10 H7 0.9900
C10 H8 0.9900
C11 C12 1.5792(19)
C11 H9 0.9900
C11 H10 0.9900
C12 Si6 1.9023(16)
C12 Si5 1.9097(15)
Si3 C14 1.8693(16)
Si3 C15 1.8729(17)
Si3 C13 1.8745(18)
C13 H11 0.9800
C13 H12 0.9800
C13 H13 0.9800
C14 H14 0.9800
C14 H15 0.9800
C14 H16 0.9800
C15 H17 0.9800
C15 H18 0.9800
C15 H19 0.9800
Si4 C16 1.8660(16)
Si4 C18 1.8687(16)
Si4 C17 1.8788(16)
C16 H20 0.9800
C16 H21 0.9800
C16 H22 0.9800
C17 H23 0.9800
C17 H24 0.9800
C17 H25 0.9800
C18 H26 0.9800
C18 H27 0.9800
C18 H28 0.9800
Si5 C20 1.8700(17)
Si5 C19 1.8727(17)
Si5 C21 1.8816(17)
C19 H29 0.9800
C19 H30 0.9800
C19 H31 0.9800
C20 H32 0.9800
C20 H33 0.9800
C20 H34 0.9800
C21 H35 0.9800
C21 H36 0.9800
C21 H37 0.9800
Si6 C23 1.8672(18)
Si6 C22 1.8700(18)
Si6 C24 1.8809(18)
C22 H38 0.9800
C22 H39 0.9800
C22 H40 0.9800
C23 H41 0.9800
C23 H42 0.9800
C23 H43 0.9800
C24 H44 0.9800
C24 H45 0.9800
C24 H46 0.9800
C25 C26 1.575(2)
C25 Si7 1.9019(15)
C25 Si8 1.9102(15)
C26 C27 1.542(2)
C26 H47 0.9900
C26 H48 0.9900
C27 C28 1.578(2)
C27 H49 0.9900
C27 H50 0.9900
C28 Si9 1.9153(15)
C28 Si10 1.9169(16)
Si7 C29 1.8683(18)
Si7 C31 1.8711(17)
Si7 C30 1.8811(17)
C29 H51 0.9800
C29 H52 0.9800
C29 H53 0.9800
C30 H54 0.9800
C30 H55 0.9800
C30 H56 0.9800
C31 H57 0.9800
C31 H58 0.9800
C31 H59 0.9800
Si8 C34 1.8671(18)
Si8 C32 1.8699(17)
Si8 C33 1.8811(17)
C32 H60 0.9800
C32 H61 0.9800
C32 H62 0.9800
C33 H63 0.9800
C33 H64 0.9800
C33 H65 0.9800
C34 H66 0.9800
C34 H67 0.9800
C34 H68 0.9800
Si9 C35 1.8682(18)
Si9 C37 1.8695(16)
Si9 C36 1.8772(17)
C35 H69 0.9800
C35 H70 0.9800
C35 H71 0.9800
C36 H72 0.9800
C36 H73 0.9800
C36 H74 0.9800
C37 H75 0.9800
C37 H76 0.9800
C37 H77 0.9800
Si10 C38 1.8626(17)
Si10 C40 1.8730(18)
Si10 C39 1.8819(17)
C38 H78 0.9800
C38 H79 0.9800
C38 H80 0.9800
C39 H81 0.9800
C39 H82 0.9800
C39 H83 0.9800
C40 H84 0.9800
C40 H85 0.9800
C40 H86 0.9800
C41 C46 1.389(3)
C41 C42 1.390(3)
C41 C47 1.503(3)
C42 C43 1.379(3)
C42 H87 0.9500
C43 C44 1.386(3)
C43 H88 0.9500
C44 C45 1.380(3)
C44 H89 0.9500
C45 C46 1.378(3)
C45 H90 0.9500
C46 H91 0.9500
C47 H92 0.9800
C47 H93 0.9800
C47 H94 0.9800

loop_
_geom_torsion_atom_site_label_1
_geom_torsion_atom_site_label_2
_geom_torsion_atom_site_label_3
_geom_torsion_atom_site_label_4
_geom_torsion
C8 N1 C1 C2 35.22(18)
Si1 N1 C1 C2 -120.17(11)
C8 N1 C1 Si1 155.39(14)
N1 C1 C2 N2 -41.86(16)
Si1 C1 C2 N2 -108.84(13)
N1 C1 C2 Si2 -109.42(13)
Si1 C1 C2 Si2 -176.41(8)
C1 C2 N2 C3 32.54(18)
Si2 C2 N2 C3 152.85(14)
C1 C2 N2 Si2 -120.30(11)
C8 N1 Si1 C1 -123.3(3)
C8 N1 Si1 C12 122.5(2)
C1 N1 Si1 C12 -114.23(9)
C8 N1 Si1 C9 -9.2(3)
C1 N1 Si1 C9 114.09(9)
C2 C1 Si1 N1 95.32(14)
C2 C1 Si1 C12 -165.97(11)
N1 C1 Si1 C12 98.71(9)
C2 C1 Si1 C9 -13.30(16)
N1 C1 Si1 C9 -108.62(9)
C3 N2 Si2 C2 -121.1(3)
C3 N2 Si2 C25 124.8(2)
C2 N2 Si2 C25 -114.01(9)
C3 N2 Si2 C28 -8.1(3)
C2 N2 Si2 C28 113.06(9)
C1 C2 Si2 N2 95.81(14)
C1 C2 Si2 C25 -165.12(11)
N2 C2 Si2 C25 99.07(9)
C1 C2 Si2 C28 -14.32(16)
N2 C2 Si2 C28 -110.13(9)
C2 N2 C3 C4 167.21(14)
Si2 N2 C3 C4 -83.6(3)
C2 N2 C3 C8 -10.2(2)
Si2 N2 C3 C8 98.9(2)
N2 C3 C4 C5 179.71(15)
C8 C3 C4 C5 -2.8(2)
C3 C4 C5 C6 0.9(3)
C4 C5 C6 C7 0.2(3)
C5 C6 C7 C8 0.8(2)
C1 N1 C8 C7 165.10(14)
Si1 N1 C8 C7 -82.4(3)
C1 N1 C8 C3 -13.1(2)
Si1 N1 C8 C3 99.5(3)
C6 C7 C8 N1 179.01(15)
C6 C7 C8 C3 -2.8(2)
N2 C3 C8 N1 -0.6(2)
C4 C3 C8 N1 -178.07(14)
N2 C3 C8 C7 -178.77(14)
C4 C3 C8 C7 3.7(2)
N1 Si1 C9 C10 117.84(10)
C1 Si1 C9 C10 -177.42(9)
C12 Si1 C9 C10 -19.85(10)
N1 Si1 C9 Si4 5.00(11)
C1 Si1 C9 Si4 69.73(11)
C12 Si1 C9 Si4 -132.70(8)
N1 Si1 C9 Si3 -124.26(8)
C1 Si1 C9 Si3 -59.53(11)
C12 Si1 C9 Si3 98.04(8)
Si1 C9 C10 C11 36.26(13)
Si4 C9 C10 C11 154.09(10)
Si3 C9 C10 C11 -85.08(13)
C9 C10 C11 C12 -41.59(16)
C10 C11 C12 Si1 22.52(14)
C10 C11 C12 Si6 142.05(11)
C10 C11 C12 Si5 -96.41(12)
N1 Si1 C12 C11 -142.86(9)
C1 Si1 C12 C11 158.37(9)
C9 Si1 C12 C11 -0.46(10)
N1 Si1 C12 Si6 101.04(9)
C1 Si1 C12 Si6 42.26(11)
C9 Si1 C12 Si6 -116.56(8)
N1 Si1 C12 Si5 -25.20(10)
C1 Si1 C12 Si5 -83.98(10)
C9 Si1 C12 Si5 117.20(8)
N2 Si2 C25 C26 -146.66(9)
C2 Si2 C25 C26 154.34(9)
C28 Si2 C25 C26 -2.93(11)
N2 Si2 C25 Si7 97.85(9)
C2 Si2 C25 Si7 38.85(11)
C28 Si2 C25 Si7 -118.42(8)
N2 Si2 C25 Si8 -29.01(10)
C2 Si2 C25 Si8 -88.00(10)
C28 Si2 C25 Si8 114.72(8)
Si2 C25 C26 C27 24.90(14)
Si7 C25 C26 C27 144.23(11)
Si8 C25 C26 C27 -95.04(13)
C25 C26 C27 C28 -42.95(17)
C26 C27 C28 Si2 35.76(14)
C26 C27 C28 Si9 153.68(11)
C26 C27 C28 Si10 -85.48(13)
N2 Si2 C28 C27 120.73(10)
C2 Si2 C28 C27 -174.09(9)
C25 Si2 C28 C27 -18.05(10)
N2 Si2 C28 Si9 8.23(12)
C2 Si2 C28 Si9 73.41(11)
C25 Si2 C28 Si9 -130.56(8)
N2 Si2 C28 Si10 -122.00(8)
C2 Si2 C28 Si10 -56.82(11)
C25 Si2 C28 Si10 99.21(8)
C46 C41 C42 C43 -0.1(3)
C47 C41 C42 C43 -178.90(17)
C41 C42 C43 C44 0.0(3)
C42 C43 C44 C45 0.1(3)
C43 C44 C45 C46 -0.1(3)
C44 C45 C46 C41 0.0(3)
C42 C41 C46 C45 0.1(3)
C47 C41 C46 C45 178.90(19)
